data_7717713
loop_
_publ_author_name
'Steiner, Alexander'
'Boomishankar, Ramamoorthy'
'Richards, Philip I.'

_publ_section_title
;
 Tipping the balance between twist and chair ligand conformers in
 multinuclear ethylzinc cyclophosphazenates
;
_journal_name_full 'Dalton Transactions'
_journal_paper_doi 10.1039/D4DT03004D
_journal_year 2025
_chemical_formula_moiety 'C36 H84 N9 P3 Zn6'
_chemical_formula_sum 'C36 H84 N9 P3 Zn6'
_chemical_formula_weight 1128.25
_chemical_properties_physical Air-sensitive,Moisture-sensitive,Oxygen-sensitive
_space_group_crystal_system triclinic
_space_group_IT_number 2
_space_group_name_Hall '-P 1'
_space_group_name_H-M_alt 'P -1'
_atom_sites_solution_hydrogens geom
_audit_creation_method SHELXL-2018/1
_audit_update_record
;
2024-09-12 deposited with the CCDC.	2024-12-09 downloaded from the CCDC.
;
_cell_angle_alpha 100.408(3)
_cell_angle_beta 95.061(4)
_cell_angle_gamma 112.248(3)
_cell_formula_units_Z 2
_cell_length_a 11.703(2)
_cell_length_b 12.007(3)
_cell_length_c 20.205(4)
_cell_measurement_reflns_used 3683
_cell_measurement_temperature 150(2)
_cell_measurement_theta_max 24.553
_cell_measurement_theta_min 2.843
_cell_volume 2546.0(9)
_computing_structure_refinement 'SHELXL-2018/1 (Sheldrick, 2018)'
_diffrn_ambient_temperature 150(2)
_diffrn_measured_fraction_theta_full 0.970
_diffrn_measured_fraction_theta_max 0.970
_diffrn_measurement_device_type 'Bruker Smart Apex'
_diffrn_measurement_method \w-scans
_diffrn_radiation_source 'sealed tube'
_diffrn_radiation_type MoK\a
_diffrn_radiation_wavelength 0.71073
_diffrn_reflns_av_R_equivalents 0.0283
_diffrn_reflns_av_unetI/netI 0.0529
_diffrn_reflns_Laue_measured_fraction_full 0.970
_diffrn_reflns_Laue_measured_fraction_max 0.970
_diffrn_reflns_limit_h_max 10
_diffrn_reflns_limit_h_min -13
_diffrn_reflns_limit_k_max 14
_diffrn_reflns_limit_k_min -14
_diffrn_reflns_limit_l_max 23
_diffrn_reflns_limit_l_min -24
_diffrn_reflns_number 12894
_diffrn_reflns_point_group_measured_fraction_full 0.970
_diffrn_reflns_point_group_measured_fraction_max 0.970
_diffrn_reflns_theta_full 25.026
_diffrn_reflns_theta_max 25.026
_diffrn_reflns_theta_min 2.073
_exptl_absorpt_coefficient_mu 2.909
_exptl_absorpt_correction_T_max 1.000
_exptl_absorpt_correction_T_min 0.734
_exptl_absorpt_correction_type multi-scan
_exptl_absorpt_process_details SADABS
_exptl_crystal_colour colourless
_exptl_crystal_density_diffrn 1.472
_exptl_crystal_description prism
_exptl_crystal_F_000 1176
_exptl_crystal_recrystallization_method 'Re-crystallisation from solvent: hexane'
_exptl_crystal_size_max 0.20
_exptl_crystal_size_mid 0.20
_exptl_crystal_size_min 0.15
_refine_diff_density_max 1.315
_refine_diff_density_min -1.731
_refine_diff_density_rms 0.150
_refine_ls_extinction_method none
_refine_ls_goodness_of_fit_ref 1.022
_refine_ls_hydrogen_treatment constr
_refine_ls_matrix_type full
_refine_ls_number_parameters 491
_refine_ls_number_reflns 8713
_refine_ls_number_restraints 0
_refine_ls_restrained_S_all 1.022
_refine_ls_R_factor_all 0.0541
_refine_ls_R_factor_gt 0.0468
_refine_ls_shift/su_max 0.001
_refine_ls_shift/su_mean 0.000
_refine_ls_structure_factor_coef Fsqd
_refine_ls_weighting_details 'w=1/[\s^2^(Fo^2^)+(0.0939P)^2^] where P=(Fo^2^+2Fc^2^)/3'
_refine_ls_weighting_scheme calc
_refine_ls_wR_factor_gt 0.1243
_refine_ls_wR_factor_ref 0.1305
_reflns_Friedel_coverage 0.000
_reflns_number_gt 7498
_reflns_number_total 8713
_reflns_threshold_expression 'I > 2\s(I)'
_cod_data_source_file d4dt03004d2.cif
_cod_data_source_block bsr28a
_cod_original_cell_volume 2545.8(9)
_cod_database_code 7717713
_shelx_shelxl_version_number 2018/1
_shelx_space_group_comment
;
The symmetry employed for this shelxl refinement is uniquely defined
by the following loop, which should always be used as a source of
symmetry information in preference to the above space-group names.
They are only intended as comments.
;

loop_
_space_group_symop_operation_xyz
'x, y, z'
'-x, -y, -z'

loop_
_atom_site_label
_atom_site_type_symbol
_atom_site_fract_x
_atom_site_fract_y
_atom_site_fract_z
_atom_site_U_iso_or_equiv
_atom_site_adp_type
_atom_site_occupancy
_atom_site_site_symmetry_order
_atom_site_calc_flag
_atom_site_refinement_flags_posn
_atom_site_refinement_flags_adp
_atom_site_refinement_flags_occupancy
_atom_site_disorder_assembly
_atom_site_disorder_group
Zn1 Zn 0.55910(4) 0.64230(4) 0.36854(2) 0.01694(13) Uani 1 1 d . . . . .
C1 C 0.5981(4) 0.7971(4) 0.4340(2) 0.0251(9) Uani 1 1 d . . . . .
H1A H 0.541855 0.781401 0.468195 0.030 Uiso 1 1 calc R U . . .
H1B H 0.685185 0.827430 0.458322 0.030 Uiso 1 1 calc R U . . .
C2 C 0.5845(4) 0.8982(4) 0.4016(2) 0.0299(10) Uani 1 1 d . . . . .
H2A H 0.605430 0.973361 0.437284 0.045 Uiso 1 1 calc R U . . .
H2B H 0.641399 0.916020 0.368470 0.045 Uiso 1 1 calc R U . . .
H2C H 0.497915 0.869942 0.378353 0.045 Uiso 1 1 calc R U . . .
Zn2 Zn 0.81360(4) 0.58074(4) 0.42865(2) 0.02078(14) Uani 1 1 d . . . . .
C3 C 0.7446(5) 0.5300(5) 0.5077(2) 0.0405(12) Uani 1 1 d . . . . .
H3A H 0.677271 0.445805 0.491990 0.049 Uiso 0.710(9) 1 calc R U P A 1
H3B H 0.811381 0.524335 0.538864 0.049 Uiso 0.710(9) 1 calc R U P A 1
H3C H 0.744553 0.447385 0.507314 0.049 Uiso 0.290(9) 1 calc R U P A 2
H3D H 0.803725 0.587817 0.548933 0.049 Uiso 0.290(9) 1 calc R U P A 2
C4 C 0.6944(9) 0.6081(8) 0.5463(4) 0.048(2) Uani 0.710(9) 1 d . . P A 1
H4A H 0.662462 0.573662 0.584646 0.073 Uiso 0.710(9) 1 calc R U P A 1
H4B H 0.760450 0.691275 0.563779 0.073 Uiso 0.710(9) 1 calc R U P A 1
H4C H 0.625881 0.612477 0.516745 0.073 Uiso 0.710(9) 1 calc R U P A 1
C4' C 0.624(2) 0.5228(19) 0.5162(10) 0.048(2) Uani 0.290(9) 1 d . . P A 2
H4D H 0.603310 0.496009 0.558287 0.073 Uiso 0.290(9) 1 calc R U P A 2
H4E H 0.621500 0.604338 0.518983 0.073 Uiso 0.290(9) 1 calc R U P A 2
H4F H 0.561971 0.463058 0.477113 0.073 Uiso 0.290(9) 1 calc R U P A 2
Zn3 Zn 0.75290(4) 0.32873(4) 0.25325(2) 0.01496(13) Uani 1 1 d . . . . .
C5 C 0.8334(4) 0.2489(3) 0.3074(2) 0.0191(8) Uani 1 1 d . . . . .
H5A H 0.768125 0.173790 0.315684 0.023 Uiso 1 1 calc R U . . .
H5B H 0.889940 0.222868 0.280954 0.023 Uiso 1 1 calc R U . . .
C6 C 0.9090(5) 0.3354(4) 0.3764(2) 0.0348(11) Uani 1 1 d . . . . .
H6A H 0.947253 0.291970 0.401523 0.052 Uiso 1 1 calc R U . . .
H6B H 0.974914 0.409108 0.368483 0.052 Uiso 1 1 calc R U . . .
H6C H 0.853112 0.360035 0.403210 0.052 Uiso 1 1 calc R U . . .
Zn4 Zn 0.50518(4) 0.23979(4) 0.16015(2) 0.01544(13) Uani 1 1 d . . . . .
C7 C 0.3509(4) 0.1142(4) 0.1013(2) 0.0237(9) Uani 1 1 d . . . . .
H7A H 0.351414 0.129164 0.054710 0.028 Uiso 1 1 calc R U . . .
H7B H 0.354035 0.032346 0.098728 0.028 Uiso 1 1 calc R U . . .
C8 C 0.2263(4) 0.1065(4) 0.1216(2) 0.0273(10) Uani 1 1 d . . . . .
H8A H 0.157326 0.040596 0.088164 0.041 Uiso 1 1 calc R U . . .
H8B H 0.221951 0.088411 0.166897 0.041 Uiso 1 1 calc R U . . .
H8C H 0.219318 0.185650 0.122687 0.041 Uiso 1 1 calc R U . . .
Zn5 Zn 0.67063(4) 0.67159(4) 0.18771(2) 0.01498(13) Uani 1 1 d . . . . .
C9 C 0.5971(4) 0.7937(3) 0.1837(2) 0.0207(9) Uani 1 1 d . . . . .
H9A H 0.564696 0.806696 0.226819 0.025 Uiso 1 1 calc R U . . .
H9B H 0.666172 0.872955 0.183454 0.025 Uiso 1 1 calc R U . . .
C10 C 0.4935(4) 0.7686(4) 0.1257(2) 0.0306(10) Uani 1 1 d . . . . .
H10A H 0.467695 0.837975 0.131324 0.046 Uiso 1 1 calc R U . . .
H10B H 0.523901 0.759141 0.082193 0.046 Uiso 1 1 calc R U . . .
H10C H 0.421820 0.692487 0.125816 0.046 Uiso 1 1 calc R U . . .
Zn6 Zn 0.93877(4) 0.69500(4) 0.18183(2) 0.01528(13) Uani 1 1 d . . . . .
C11 C 1.1031(4) 0.7510(4) 0.1529(2) 0.0251(9) Uani 1 1 d . . . . .
H11A H 1.117653 0.826903 0.136089 0.030 Uiso 1 1 calc R U . . .
H11B H 1.169145 0.772195 0.192851 0.030 Uiso 1 1 calc R U . . .
C12 C 1.1143(5) 0.6532(5) 0.0966(2) 0.0376(12) Uani 1 1 d . . . . .
H12A H 1.197674 0.685579 0.084004 0.056 Uiso 1 1 calc R U . . .
H12B H 1.101847 0.578359 0.113210 0.056 Uiso 1 1 calc R U . . .
H12C H 1.050342 0.633080 0.056434 0.056 Uiso 1 1 calc R U . . .
P2 P 0.83071(9) 0.62276(8) 0.30112(5) 0.0116(2) Uani 1 1 d . . . . .
P1 P 0.57592(9) 0.46112(8) 0.27409(5) 0.0113(2) Uani 1 1 d . . . . .
P3 P 0.72084(9) 0.46955(8) 0.17051(5) 0.0119(2) Uani 1 1 d . . . . .
N1 N 0.6966(3) 0.5691(3) 0.33117(15) 0.0134(7) Uani 1 1 d . . . . .
N2 N 0.8309(3) 0.5127(3) 0.23887(15) 0.0118(6) Uani 1 1 d . . . . .
N3 N 0.5963(3) 0.4841(3) 0.19717(15) 0.0134(7) Uani 1 1 d . . . . .
N4 N 0.4642(3) 0.4903(3) 0.30207(16) 0.0144(7) Uani 1 1 d . . . . .
C41 C 0.3334(4) 0.4190(4) 0.2692(2) 0.0240(9) Uani 1 1 d . . . . .
H41A H 0.298633 0.345167 0.288400 0.029 Uiso 1 1 calc R U . . .
H41B H 0.331042 0.389488 0.219856 0.029 Uiso 1 1 calc R U . . .
C42 C 0.2498(5) 0.4891(4) 0.2772(3) 0.0328(11) Uani 1 1 d . . . . .
H42 H 0.243789 0.507909 0.326699 0.039 Uiso 1 1 calc R U . . .
C43 C 0.2969(5) 0.6088(4) 0.2558(3) 0.0356(11) Uani 1 1 d . . . . .
H43A H 0.237883 0.648219 0.262475 0.053 Uiso 1 1 calc R U . . .
H43B H 0.379029 0.663391 0.283368 0.053 Uiso 1 1 calc R U . . .
H43C H 0.304776 0.593470 0.207426 0.053 Uiso 1 1 calc R U . . .
C44 C 0.1168(5) 0.4045(5) 0.2377(3) 0.0458(14) Uani 1 1 d . . . . .
H44A H 0.087236 0.326307 0.252298 0.069 Uiso 1 1 calc R U . . .
H44B H 0.059862 0.445578 0.247036 0.069 Uiso 1 1 calc R U . . .
H44C H 0.118772 0.387838 0.188568 0.069 Uiso 1 1 calc R U . . .
N5 N 0.5667(3) 0.3184(3) 0.26647(15) 0.0135(7) Uani 1 1 d . . . . .
C51 C 0.5220(4) 0.2587(3) 0.32357(19) 0.0156(8) Uani 1 1 d . . . . .
H51A H 0.487795 0.309808 0.352722 0.019 Uiso 1 1 calc R U . . .
H51B H 0.594446 0.257121 0.352008 0.019 Uiso 1 1 calc R U . . .
C52 C 0.4219(4) 0.1274(3) 0.2995(2) 0.0192(8) Uani 1 1 d . . . . .
H52 H 0.352344 0.128691 0.267576 0.023 Uiso 1 1 calc R U . . .
C53 C 0.3687(4) 0.0824(4) 0.3617(2) 0.0265(10) Uani 1 1 d . . . . .
H53A H 0.304230 -0.002117 0.346465 0.040 Uiso 1 1 calc R U . . .
H53B H 0.436407 0.083649 0.394433 0.040 Uiso 1 1 calc R U . . .
H53C H 0.331718 0.137176 0.383657 0.040 Uiso 1 1 calc R U . . .
C54 C 0.4711(5) 0.0368(4) 0.2620(2) 0.0299(11) Uani 1 1 d . . . . .
H54A H 0.403221 -0.045963 0.247700 0.045 Uiso 1 1 calc R U . . .
H54B H 0.502206 0.064003 0.221695 0.045 Uiso 1 1 calc R U . . .
H54C H 0.539530 0.034353 0.292593 0.045 Uiso 1 1 calc R U . . .
N6 N 0.8488(3) 0.7364(3) 0.26182(15) 0.0140(7) Uani 1 1 d . . . . .
C61 C 0.8832(4) 0.8614(3) 0.30684(19) 0.0164(8) Uani 1 1 d . . . . .
H61A H 0.905270 0.858380 0.354737 0.020 Uiso 1 1 calc R U . . .
H61B H 0.809296 0.882589 0.303800 0.020 Uiso 1 1 calc R U . . .
C62 C 0.9928(4) 0.9633(3) 0.2886(2) 0.0210(9) Uani 1 1 d . . . . .
H62 H 1.061540 0.933806 0.283214 0.025 Uiso 1 1 calc R U . . .
C63 C 1.0425(4) 1.0796(4) 0.3465(2) 0.0314(11) Uani 1 1 d . . . . .
H63A H 1.112691 1.144461 0.334487 0.047 Uiso 1 1 calc R U . . .
H63B H 0.975499 1.108230 0.353756 0.047 Uiso 1 1 calc R U . . .
H63C H 1.071072 1.060623 0.388504 0.047 Uiso 1 1 calc R U . . .
C64 C 0.9556(5) 0.9923(4) 0.2212(2) 0.0300(11) Uani 1 1 d . . . . .
H64A H 0.924022 0.916751 0.184623 0.045 Uiso 1 1 calc R U . . .
H64B H 0.890001 1.023751 0.225814 0.045 Uiso 1 1 calc R U . . .
H64C H 1.028950 1.054896 0.209968 0.045 Uiso 1 1 calc R U . . .
N7 N 0.9270(3) 0.6532(3) 0.37018(15) 0.0150(7) Uani 1 1 d . . . . .
C71 C 1.0632(4) 0.7029(3) 0.37502(19) 0.0171(8) Uani 1 1 d . . . . .
H71A H 1.090252 0.772436 0.351970 0.021 Uiso 1 1 calc R U . . .
H71B H 1.087680 0.637882 0.351246 0.021 Uiso 1 1 calc R U . . .
C72 C 1.1298(4) 0.7485(4) 0.4498(2) 0.0198(9) Uani 1 1 d . . . . .
H72 H 1.094366 0.679532 0.473304 0.024 Uiso 1 1 calc R U . . .
C73 C 1.2705(4) 0.7807(4) 0.4539(2) 0.0292(10) Uani 1 1 d . . . . .
H73A H 1.283038 0.708792 0.429810 0.044 Uiso 1 1 calc R U . . .
H73B H 1.308000 0.850301 0.432675 0.044 Uiso 1 1 calc R U . . .
H73C H 1.310456 0.803542 0.501900 0.044 Uiso 1 1 calc R U . . .
C74 C 1.1074(4) 0.8588(4) 0.4869(2) 0.0318(11) Uani 1 1 d . . . . .
H74A H 1.017117 0.836550 0.483762 0.048 Uiso 1 1 calc R U . . .
H74B H 1.146620 0.882018 0.535062 0.048 Uiso 1 1 calc R U . . .
H74C H 1.144164 0.928777 0.465838 0.048 Uiso 1 1 calc R U . . .
N8 N 0.7691(3) 0.5693(3) 0.12364(16) 0.0149(7) Uani 1 1 d . . . . .
C81 C 0.7288(4) 0.5338(3) 0.04785(18) 0.0171(8) Uani 1 1 d . . . . .
H81A H 0.652363 0.455966 0.035549 0.021 Uiso 1 1 calc R U . . .
H81B H 0.795420 0.517910 0.026070 0.021 Uiso 1 1 calc R U . . .
C82 C 0.7021(4) 0.6322(4) 0.0196(2) 0.0206(9) Uani 1 1 d . . . . .
H82 H 0.635460 0.647844 0.042462 0.025 Uiso 1 1 calc R U . . .
C83 C 0.6514(5) 0.5839(4) -0.0571(2) 0.0342(11) Uani 1 1 d . . . . .
H83A H 0.634226 0.647469 -0.075169 0.051 Uiso 1 1 calc R U . . .
H83B H 0.713670 0.564106 -0.080348 0.051 Uiso 1 1 calc R U . . .
H83C H 0.573811 0.509269 -0.064774 0.051 Uiso 1 1 calc R U . . .
C84 C 0.8168(5) 0.7540(4) 0.0340(2) 0.0384(12) Uani 1 1 d . . . . .
H84A H 0.795265 0.814398 0.014927 0.058 Uiso 1 1 calc R U . . .
H84B H 0.844854 0.785310 0.083435 0.058 Uiso 1 1 calc R U . . .
H84C H 0.884209 0.740661 0.012830 0.058 Uiso 1 1 calc R U . . .
N9 N 0.6846(3) 0.3227(3) 0.14151(15) 0.0137(7) Uani 1 1 d . . . . .
C91 C 0.7537(4) 0.2846(3) 0.0897(2) 0.0226(9) Uani 1 1 d . . . . .
H91A H 0.830544 0.357336 0.089332 0.027 Uiso 1 1 calc R U . . .
H91B H 0.700742 0.258226 0.044012 0.027 Uiso 1 1 calc R U . . .
C92 C 0.7898(5) 0.1817(4) 0.1017(2) 0.0324(11) Uani 1 1 d . . . . .
H92 H 0.837919 0.206973 0.149166 0.039 Uiso 1 1 calc R U . . .
C93 C 0.8767(5) 0.1627(5) 0.0516(3) 0.0412(13) Uani 1 1 d . . . . .
H93A H 0.949147 0.240994 0.056334 0.062 Uiso 1 1 calc R U . . .
H93B H 0.905643 0.100110 0.061963 0.062 Uiso 1 1 calc R U . . .
H93C H 0.830613 0.135008 0.004670 0.062 Uiso 1 1 calc R U . . .
C94 C 0.6782(6) 0.0634(4) 0.0955(3) 0.063(2) Uani 1 1 d . . . . .
H94A H 0.706259 -0.000935 0.103722 0.094 Uiso 1 1 calc R U . . .
H94B H 0.626465 0.076100 0.129303 0.094 Uiso 1 1 calc R U . . .
H94C H 0.628669 0.037479 0.049511 0.094 Uiso 1 1 calc R U . . .

loop_
_atom_site_aniso_label
_atom_site_aniso_U_11
_atom_site_aniso_U_22
_atom_site_aniso_U_33
_atom_site_aniso_U_23
_atom_site_aniso_U_13
_atom_site_aniso_U_12
Zn1 0.0217(3) 0.0101(2) 0.0130(2) -0.00619(17) 0.00245(19) 0.0040(2)
C1 0.023(2) 0.022(2) 0.022(2) -0.0071(17) -0.0023(18) 0.0060(18)
C2 0.027(3) 0.015(2) 0.039(3) -0.0081(18) 0.002(2) 0.0062(19)
Zn2 0.0211(3) 0.0272(3) 0.0121(2) 0.0032(2) 0.0057(2) 0.0076(2)
C3 0.038(3) 0.066(3) 0.025(3) 0.024(2) 0.014(2) 0.021(3)
C4 0.082(7) 0.046(4) 0.032(4) 0.016(3) 0.036(4) 0.033(4)
C4' 0.082(7) 0.046(4) 0.032(4) 0.016(3) 0.036(4) 0.033(4)
Zn3 0.0176(3) 0.0111(2) 0.0142(2) -0.00040(17) 0.00228(18) 0.00521(19)
C5 0.021(2) 0.0164(19) 0.023(2) 0.0050(16) 0.0034(17) 0.0102(17)
C6 0.057(3) 0.034(3) 0.020(2) -0.0022(19) -0.003(2) 0.030(3)
Zn4 0.0165(3) 0.0103(2) 0.0119(2) -0.00463(17) 0.00048(18) 0.00073(19)
C7 0.023(2) 0.018(2) 0.023(2) -0.0040(17) -0.0021(18) 0.0057(18)
C8 0.019(2) 0.030(2) 0.016(2) -0.0004(18) -0.0031(17) -0.0033(19)
Zn5 0.0176(3) 0.0106(2) 0.0141(2) -0.00121(17) 0.00174(18) 0.00497(19)
C9 0.018(2) 0.0138(18) 0.026(2) -0.0005(16) -0.0014(17) 0.0053(17)
C10 0.032(3) 0.023(2) 0.036(3) 0.0006(19) -0.007(2) 0.015(2)
Zn6 0.0146(3) 0.0126(2) 0.0140(2) -0.00124(17) 0.00431(18) 0.00204(19)
C11 0.019(2) 0.027(2) 0.031(2) 0.0099(19) 0.0089(19) 0.0082(19)
C12 0.030(3) 0.058(3) 0.027(3) 0.003(2) 0.009(2) 0.023(3)
P2 0.0119(5) 0.0076(4) 0.0095(5) -0.0037(4) 0.0014(4) 0.0003(4)
P1 0.0124(5) 0.0074(4) 0.0094(5) -0.0039(3) 0.0018(4) 0.0014(4)
P3 0.0154(5) 0.0082(4) 0.0078(5) -0.0042(4) 0.0021(4) 0.0027(4)
N1 0.0168(18) 0.0097(14) 0.0089(15) -0.0053(12) 0.0023(13) 0.0035(13)
N2 0.0133(17) 0.0083(14) 0.0083(15) -0.0031(12) 0.0005(12) 0.0012(13)
N3 0.0171(18) 0.0102(14) 0.0087(15) -0.0046(12) 0.0016(13) 0.0042(13)
N4 0.0156(18) 0.0107(15) 0.0136(16) -0.0043(12) 0.0035(13) 0.0047(13)
C41 0.016(2) 0.0159(19) 0.030(2) -0.0058(17) 0.0010(18) 0.0011(17)
C42 0.028(3) 0.029(2) 0.036(3) 0.003(2) 0.002(2) 0.009(2)
C43 0.026(3) 0.034(3) 0.045(3) 0.008(2) 0.002(2) 0.012(2)
C44 0.025(3) 0.032(3) 0.070(4) 0.005(3) -0.005(3) 0.007(2)
N5 0.0171(18) 0.0074(14) 0.0116(16) -0.0028(12) 0.0030(13) 0.0024(13)
C51 0.021(2) 0.0107(17) 0.0127(19) -0.0011(14) 0.0052(16) 0.0058(16)
C52 0.019(2) 0.0140(19) 0.018(2) 0.0009(16) 0.0032(17) 0.0010(17)
C53 0.026(3) 0.025(2) 0.023(2) 0.0070(18) 0.0084(19) 0.0029(19)
C54 0.047(3) 0.0096(19) 0.026(2) -0.0028(17) 0.014(2) 0.006(2)
N6 0.0167(18) 0.0073(14) 0.0093(15) -0.0062(12) 0.0026(13) -0.0008(13)
C61 0.019(2) 0.0132(18) 0.0122(19) -0.0050(15) 0.0014(16) 0.0046(16)
C62 0.017(2) 0.0115(18) 0.029(2) -0.0013(17) 0.0024(18) 0.0031(17)
C63 0.027(3) 0.012(2) 0.040(3) -0.0088(18) -0.007(2) 0.0017(19)
C64 0.043(3) 0.015(2) 0.029(2) 0.0024(18) 0.017(2) 0.007(2)
N7 0.0126(17) 0.0154(15) 0.0104(16) -0.0021(12) -0.0005(13) 0.0015(13)
C71 0.014(2) 0.0168(19) 0.0140(19) -0.0034(15) -0.0007(16) 0.0024(16)
C72 0.017(2) 0.0177(19) 0.015(2) -0.0045(16) -0.0025(16) 0.0012(17)
C73 0.021(2) 0.023(2) 0.032(3) -0.0042(19) -0.0060(19) 0.0036(19)
C74 0.026(3) 0.029(2) 0.025(2) -0.0167(19) -0.0058(19) 0.008(2)
N8 0.0165(18) 0.0099(15) 0.0113(16) -0.0019(12) 0.0043(13) -0.0007(13)
C81 0.020(2) 0.0168(19) 0.0080(18) -0.0032(15) 0.0010(16) 0.0036(17)
C82 0.023(2) 0.019(2) 0.014(2) 0.0004(16) 0.0002(17) 0.0039(18)
C83 0.047(3) 0.020(2) 0.021(2) 0.0016(18) -0.008(2) 0.001(2)
C84 0.046(3) 0.022(2) 0.028(3) 0.008(2) -0.013(2) -0.003(2)
N9 0.0173(18) 0.0081(14) 0.0105(16) -0.0057(12) 0.0041(13) 0.0028(13)
C91 0.028(2) 0.0119(19) 0.020(2) -0.0065(16) 0.0121(18) 0.0023(18)
C92 0.051(3) 0.039(3) 0.019(2) 0.0011(19) 0.010(2) 0.032(2)
C93 0.042(3) 0.049(3) 0.036(3) -0.007(2) 0.010(2) 0.028(3)
C94 0.103(5) 0.024(3) 0.082(5) 0.021(3) 0.074(4) 0.033(3)

loop_
_atom_type_symbol
_atom_type_description
_atom_type_scat_dispersion_real
_atom_type_scat_dispersion_imag
_atom_type_scat_source
C C 0.0033 0.0016 'International Tables Vol C Tables 4.2.6.8 and 6.1.1.4'
H H 0.0000 0.0000 'International Tables Vol C Tables 4.2.6.8 and 6.1.1.4'
N N 0.0061 0.0033 'International Tables Vol C Tables 4.2.6.8 and 6.1.1.4'
P P 0.1023 0.0942 'International Tables Vol C Tables 4.2.6.8 and 6.1.1.4'
Zn Zn 0.2839 1.4301 'International Tables Vol C Tables 4.2.6.8 and 6.1.1.4'

loop_
_geom_angle_atom_site_label_1
_geom_angle_atom_site_label_2
_geom_angle_atom_site_label_3
_geom_angle
_geom_angle_site_symmetry_1
_geom_angle_site_symmetry_3
_geom_angle_publ_flag
N4 Zn1 C1 160.12(16) . . ?
N4 Zn1 N1 73.35(12) . . ?
C1 Zn1 N1 126.40(16) . . ?
N4 Zn1 P1 35.66(9) . . ?
C1 Zn1 P1 163.16(14) . . ?
N1 Zn1 P1 38.10(8) . . ?
C2 C1 Zn1 113.7(3) . . ?
N7 Zn2 C3 162.9(2) . . ?
N7 Zn2 N1 72.80(12) . . ?
C3 Zn2 N1 123.91(18) . . ?
N7 Zn2 P2 35.39(10) . . ?
C3 Zn2 P2 161.60(17) . . ?
N1 Zn2 P2 37.75(8) . . ?
C4' C3 Zn2 119.9(8) . . ?
C4 C3 Zn2 116.6(4) . . ?
C5 Zn3 N2 127.91(15) . . ?
C5 Zn3 N5 119.74(14) . . ?
N2 Zn3 N5 98.23(11) . . ?
C5 Zn3 N9 140.94(13) . . ?
N2 Zn3 N9 72.03(11) . . ?
N5 Zn3 N9 83.27(11) . . ?
C5 Zn3 P3 160.87(12) . . ?
N2 Zn3 P3 38.27(8) . . ?
N5 Zn3 P3 79.06(8) . . ?
N9 Zn3 P3 37.16(7) . . ?
C5 Zn3 Zn4 133.95(12) . . ?
N2 Zn3 Zn4 98.00(9) . . ?
N5 Zn3 Zn4 44.86(8) . . ?
N9 Zn3 Zn4 43.07(8) . . ?
P3 Zn3 Zn4 61.14(2) . . ?
C6 C5 Zn3 112.3(3) . . ?
C7 Zn4 N9 131.80(15) . . ?
C7 Zn4 N5 136.31(15) . . ?
N9 Zn4 N5 91.00(12) . . ?
C7 Zn4 P3 145.24(13) . . ?
N9 Zn4 P3 32.99(8) . . ?
N5 Zn4 P3 74.78(8) . . ?
C7 Zn4 Zn3 154.88(12) . . ?
N9 Zn4 Zn3 49.96(9) . . ?
N5 Zn4 Zn3 46.39(9) . . ?
P3 Zn4 Zn3 53.86(2) . . ?
C8 C7 Zn4 117.8(3) . . ?
C9 Zn5 N3 133.40(15) . . ?
C9 Zn5 N6 116.07(14) . . ?
N3 Zn5 N6 97.03(11) . . ?
C9 Zn5 N8 140.55(15) . . ?
N3 Zn5 N8 72.31(11) . . ?
N6 Zn5 N8 81.72(11) . . ?
C9 Zn5 P3 165.99(12) . . ?
N3 Zn5 P3 38.22(8) . . ?
N6 Zn5 P3 77.93(8) . . ?
N8 Zn5 P3 37.17(8) . . ?
C9 Zn5 Zn6 130.10(12) . . ?
N3 Zn5 Zn6 96.49(8) . . ?
N6 Zn5 Zn6 43.15(8) . . ?
N8 Zn5 Zn6 42.57(8) . . ?
P3 Zn5 Zn6 60.00(2) . . ?
C10 C9 Zn5 119.8(3) . . ?
C11 Zn6 N8 127.29(16) . . ?
C11 Zn6 N6 141.25(16) . . ?
N8 Zn6 N6 90.90(12) . . ?
C11 Zn6 P3 139.69(13) . . ?
N8 Zn6 P3 33.41(9) . . ?
N6 Zn6 P3 75.38(8) . . ?
C11 Zn6 Zn5 156.78(13) . . ?
N8 Zn6 Zn5 48.66(8) . . ?
N6 Zn6 Zn5 46.97(9) . . ?
P3 Zn6 Zn5 53.42(2) . . ?
C12 C11 Zn6 112.7(3) . . ?
N7 P2 N2 115.22(16) . . ?
N7 P2 N6 117.35(16) . . ?
N2 P2 N6 101.72(15) . . ?
N7 P2 N1 98.80(16) . . ?
N2 P2 N1 108.49(15) . . ?
N6 P2 N1 115.61(16) . . ?
N7 P2 Zn2 43.84(11) . . ?
N2 P2 Zn2 119.20(11) . . ?
N6 P2 Zn2 139.01(11) . . ?
N1 P2 Zn2 55.49(11) . . ?
N4 P1 N3 114.89(16) . . ?
N4 P1 N5 117.16(16) . . ?
N3 P1 N5 102.24(15) . . ?
N4 P1 N1 99.25(16) . . ?
N3 P1 N1 108.78(16) . . ?
N5 P1 N1 114.81(16) . . ?
N4 P1 Zn1 44.40(11) . . ?
N3 P1 Zn1 118.71(11) . . ?
N5 P1 Zn1 139.00(11) . . ?
N1 P1 Zn1 55.49(10) . . ?
N8 P3 N9 122.17(16) . . ?
N8 P3 N3 105.87(16) . . ?
N9 P3 N3 107.59(15) . . ?
N8 P3 N2 107.85(16) . . ?
N9 P3 N2 105.28(15) . . ?
N3 P3 N2 107.34(15) . . ?
N8 P3 Zn5 58.62(11) . . ?
N9 P3 Zn5 153.10(12) . . ?
N3 P3 Zn5 52.95(10) . . ?
N2 P3 Zn5 98.99(10) . . ?
N8 P3 Zn3 153.75(13) . . ?
N9 P3 Zn3 58.84(11) . . ?
N3 P3 Zn3 97.64(11) . . ?
N2 P3 Zn3 52.69(10) . . ?
Zn5 P3 Zn3 134.33(4) . . ?
N8 P3 Zn6 44.51(12) . . ?
N9 P3 Zn6 135.54(11) . . ?
N3 P3 Zn6 116.86(11) . . ?
N2 P3 Zn6 63.37(10) . . ?
Zn5 P3 Zn6 66.57(3) . . ?
Zn3 P3 Zn6 113.79(4) . . ?
N8 P3 Zn4 136.44(12) . . ?
N9 P3 Zn4 43.48(11) . . ?
N3 P3 Zn4 64.17(11) . . ?
N2 P3 Zn4 115.63(11) . . ?
Zn5 P3 Zn4 114.66(4) . . ?
Zn3 P3 Zn4 65.01(3) . . ?
Zn6 P3 Zn4 178.65(4) . . ?
P2 N1 P1 114.58(17) . . ?
P2 N1 Zn1 137.09(16) . . ?
P1 N1 Zn1 86.41(13) . . ?
P2 N1 Zn2 86.76(14) . . ?
P1 N1 Zn2 137.39(17) . . ?
Zn1 N1 Zn2 102.75(12) . . ?
P2 N2 P3 115.58(18) . . ?
P2 N2 Zn3 116.34(16) . . ?
P3 N2 Zn3 89.04(13) . . ?
P1 N3 P3 115.81(19) . . ?
P1 N3 Zn5 116.94(15) . . ?
P3 N3 Zn5 88.82(14) . . ?
C41 N4 P1 121.8(3) . . ?
C41 N4 Zn1 137.3(2) . . ?
P1 N4 Zn1 99.94(16) . . ?
N4 C41 C42 114.8(3) . . ?
C43 C42 C41 114.5(4) . . ?
C43 C42 C44 110.5(4) . . ?
C41 C42 C44 109.1(4) . . ?
C51 N5 P1 115.9(2) . . ?
C51 N5 Zn4 127.1(2) . . ?
P1 N5 Zn4 103.17(15) . . ?
C51 N5 Zn3 111.9(2) . . ?
P1 N5 Zn3 105.47(15) . . ?
Zn4 N5 Zn3 88.76(11) . . ?
N5 C51 C52 113.7(3) . . ?
C51 C52 C54 112.9(3) . . ?
C51 C52 C53 109.2(3) . . ?
C54 C52 C53 109.6(3) . . ?
C61 N6 P2 116.1(2) . . ?
C61 N6 Zn6 125.7(2) . . ?
P2 N6 Zn6 102.61(15) . . ?
C61 N6 Zn5 113.1(2) . . ?
P2 N6 Zn5 105.10(15) . . ?
Zn6 N6 Zn5 89.88(11) . . ?
N6 C61 C62 113.5(3) . . ?
C63 C62 C61 109.9(3) . . ?
C63 C62 C64 110.6(3) . . ?
C61 C62 C64 111.7(3) . . ?
C71 N7 P2 124.0(2) . . ?
C71 N7 Zn2 134.3(2) . . ?
P2 N7 Zn2 100.76(16) . . ?
N7 C71 C72 111.3(3) . . ?
C74 C72 C73 110.6(3) . . ?
C74 C72 C71 111.7(3) . . ?
C73 C72 C71 110.5(3) . . ?
C81 N8 P3 121.7(2) . . ?
C81 N8 Zn6 129.4(2) . . ?
P3 N8 Zn6 102.08(16) . . ?
C81 N8 Zn5 117.6(2) . . ?
P3 N8 Zn5 84.22(13) . . ?
Zn6 N8 Zn5 88.77(11) . . ?
N8 C81 C82 113.2(3) . . ?
C81 C82 C84 112.3(4) . . ?
C81 C82 C83 109.6(3) . . ?
C84 C82 C83 110.9(4) . . ?
C91 N9 P3 118.7(2) . . ?
C91 N9 Zn4 132.6(2) . . ?
P3 N9 Zn4 103.54(15) . . ?
C91 N9 Zn3 116.3(2) . . ?
P3 N9 Zn3 84.00(13) . . ?
Zn4 N9 Zn3 86.97(11) . . ?
N9 C91 C92 114.1(3) . . ?
C94 C92 C91 112.4(4) . . ?
C94 C92 C93 110.6(4) . . ?
C91 C92 C93 109.7(4) . . ?

loop_
_geom_bond_atom_site_label_1
_geom_bond_atom_site_label_2
_geom_bond_distance
_geom_bond_site_symmetry_2
_geom_bond_publ_flag
Zn1 N4 1.920(3) . ?
Zn1 C1 1.943(4) . ?
Zn1 N1 2.231(3) . ?
Zn1 P1 2.7025(10) . ?
C1 C2 1.529(6) . ?
Zn2 N7 1.920(3) . ?
Zn2 C3 1.945(4) . ?
Zn2 N1 2.248(3) . ?
Zn2 P2 2.7236(11) . ?
C3 C4' 1.41(2) . ?
C3 C4 1.438(8) . ?
Zn3 C5 1.971(4) . ?
Zn3 N2 2.132(3) . ?
Zn3 N5 2.179(3) . ?
Zn3 N9 2.306(3) . ?
Zn3 P3 2.6804(11) . ?
Zn3 Zn4 3.0084(8) . ?
C5 C6 1.539(6) . ?
Zn4 C7 1.964(4) . ?
Zn4 N9 2.057(3) . ?
Zn4 N5 2.122(3) . ?
Zn4 P3 2.9069(11) . ?
C7 C8 1.523(6) . ?
Zn5 C9 1.970(4) . ?
Zn5 N3 2.136(3) . ?
Zn5 N6 2.235(3) . ?
Zn5 N8 2.296(3) . ?
Zn5 P3 2.6761(10) . ?
Zn5 Zn6 3.0578(9) . ?
C9 C10 1.510(6) . ?
Zn6 C11 1.964(4) . ?
Zn6 N8 2.069(3) . ?
Zn6 N6 2.091(3) . ?
Zn6 P3 2.8861(11) . ?
C11 C12 1.533(6) . ?
P2 N7 1.606(3) . ?
P2 N2 1.653(3) . ?
P2 N6 1.655(3) . ?
P2 N1 1.670(3) . ?
P1 N4 1.599(3) . ?
P1 N3 1.649(3) . ?
P1 N5 1.653(3) . ?
P1 N1 1.671(3) . ?
P3 N8 1.625(3) . ?
P3 N9 1.628(3) . ?
P3 N3 1.656(3) . ?
P3 N2 1.660(3) . ?
N4 C41 1.462(5) . ?
C41 C42 1.515(6) . ?
C42 C43 1.491(6) . ?
C42 C44 1.544(7) . ?
N5 C51 1.497(5) . ?
C51 C52 1.523(5) . ?
C52 C54 1.531(5) . ?
C52 C53 1.545(5) . ?
N6 C61 1.492(4) . ?
C61 C62 1.529(5) . ?
C62 C63 1.527(5) . ?
C62 C64 1.532(6) . ?
N7 C71 1.462(5) . ?
C71 C72 1.536(5) . ?
C72 C74 1.524(5) . ?
C72 C73 1.533(6) . ?
N8 C81 1.494(5) . ?
C81 C82 1.520(5) . ?
C82 C84 1.522(6) . ?
C82 C83 1.530(6) . ?
N9 C91 1.488(5) . ?
C91 C92 1.501(6) . ?
C92 C94 1.498(7) . ?
C92 C93 1.544(6) . ?
